data_7121188
loop_
_publ_author_name
'Ning, Yingtang'
'Kawahata, Masatoshi'
'Yamaguchi, Kentaro'
'Otani, Yuko'
'Ohwada, Tomohiko'

_publ_section_title
;
 Synthesis, structure and N-N bonding character of 1,1-disubstituted
 indazolium hexafluorophosphate.
;
_journal_issue 15
_journal_name_full 'Chemical communications (Cambridge, England)'
_journal_page_first 1881
_journal_page_last 1884
_journal_paper_doi 10.1039/c8cc00183a
_journal_volume 54
_journal_year 2018
_chemical_formula_sum 'C12 H16 Br F6 N2 P'
_chemical_formula_weight 413.15
_space_group_crystal_system monoclinic
_space_group_IT_number 14
_space_group_name_Hall '-P 2yn'
_space_group_name_H-M_alt 'P 1 21/n 1'
_symmetry_space_group_name_Hall '-P 2yn'
_symmetry_space_group_name_H-M 'P 1 21/n 1'
_atom_sites_solution_hydrogens geom
_audit_creation_method SHELXL-2017/1
_audit_update_record
;
2018-01-05 deposited with the CCDC.
2018-01-25 downloaded from the CCDC.
;
_cell_angle_alpha 90
_cell_angle_beta 91.537(2)
_cell_angle_gamma 90
_cell_formula_units_Z 4
_cell_length_a 8.4310(7)
_cell_length_b 10.6455(9)
_cell_length_c 17.7568(14)
_cell_measurement_reflns_used 9864
_cell_measurement_temperature 100(2)
_cell_measurement_theta_max 79.25
_cell_measurement_theta_min 4.84
_cell_volume 1593.1(2)
_computing_cell_refinement 'SAINT (Bruker AXS, 2015)'
_computing_data_collection 'APEX3 (Bruker AXS, 2015)'
_computing_data_reduction 'SAINT (Bruker AXS, 2015)'
_computing_molecular_graphics 'ORTEP-3 for Windows (Farrugia, 1997)'
_computing_publication_material 'SHELXLE (H\"ubschle et al., 2011)'
_computing_structure_refinement 'SHELXL-2017/1 (Sheldrick, 2017)'
_computing_structure_solution 'SHELXT 2014/5 (Sheldrick, 2014)'
_diffrn_ambient_temperature 100(2)
_diffrn_detector_area_resol_mean 10.24
_diffrn_measured_fraction_theta_full 0.999
_diffrn_measured_fraction_theta_max 0.975
_diffrn_measurement_device_type 'BrukerD8 goniometer'
_diffrn_measurement_method 'omega and phi scans'
_diffrn_radiation_type CuK\a
_diffrn_radiation_wavelength 1.54178
_diffrn_reflns_av_R_equivalents 0.0426
_diffrn_reflns_av_unetI/netI 0.0249
_diffrn_reflns_Laue_measured_fraction_full 0.999
_diffrn_reflns_Laue_measured_fraction_max 0.975
_diffrn_reflns_limit_h_max 10
_diffrn_reflns_limit_h_min -10
_diffrn_reflns_limit_k_max 13
_diffrn_reflns_limit_k_min -13
_diffrn_reflns_limit_l_max 22
_diffrn_reflns_limit_l_min -21
_diffrn_reflns_number 20246
_diffrn_reflns_point_group_measured_fraction_full 0.999
_diffrn_reflns_point_group_measured_fraction_max 0.975
_diffrn_reflns_theta_full 67.679
_diffrn_reflns_theta_max 79.243
_diffrn_reflns_theta_min 4.844
_diffrn_source 'rotating-anode X-ray tube'
_exptl_absorpt_coefficient_mu 5.047
_exptl_absorpt_correction_T_max 0.7958
_exptl_absorpt_correction_T_min 0.6766
_exptl_absorpt_correction_type empirical
_exptl_absorpt_process_details 'SADABS Sheldrick 1996'
_exptl_crystal_colour colourless
_exptl_crystal_density_diffrn 1.723
_exptl_crystal_description prismatic
_exptl_crystal_F_000 824
_exptl_crystal_size_max 0.100
_exptl_crystal_size_mid 0.060
_exptl_crystal_size_min 0.030
_refine_diff_density_max 0.776
_refine_diff_density_min -0.893
_refine_diff_density_rms 0.070
_refine_ls_extinction_method none
_refine_ls_goodness_of_fit_ref 1.044
_refine_ls_hydrogen_treatment constr
_refine_ls_matrix_type full
_refine_ls_number_parameters 202
_refine_ls_number_reflns 3374
_refine_ls_number_restraints 0
_refine_ls_restrained_S_all 1.044
_refine_ls_R_factor_all 0.0342
_refine_ls_R_factor_gt 0.0309
_refine_ls_shift/su_max 0.001
_refine_ls_shift/su_mean 0.000
_refine_ls_structure_factor_coef Fsqd
_refine_ls_weighting_details 'w=1/[\s^2^(Fo^2^)+(0.0349P)^2^+1.6291P] where P=(Fo^2^+2Fc^2^)/3'
_refine_ls_weighting_scheme calc
_refine_ls_wR_factor_gt 0.0766
_refine_ls_wR_factor_ref 0.0787
_reflns_Friedel_coverage 0.000
_reflns_number_gt 3058
_reflns_number_total 3374
_reflns_threshold_expression 'I > 2\s(I)'
_cod_data_source_file c8cc00183a2.cif
_cod_data_source_block 3g
_cod_depositor_comments 'Adding full bibliography for 7121186--7121189.cif.'
_cod_database_code 7121188
_shelx_shelxl_version_number 2017/1
_shelx_space_group_comment
;
The symmetry employed for this shelxl refinement is uniquely defined
by the following loop, which should always be used as a source of
symmetry information in preference to the above space-group names.
They are only intended as comments.
;
_shelx_estimated_absorpt_t_min 0.632
_shelx_estimated_absorpt_t_max 0.863

loop_
_space_group_symop_operation_xyz
'x, y, z'
'-x+1/2, y+1/2, -z+1/2'
'-x, -y, -z'
'x-1/2, -y-1/2, z-1/2'

loop_
_atom_site_label
_atom_site_type_symbol
_atom_site_fract_x
_atom_site_fract_y
_atom_site_fract_z
_atom_site_U_iso_or_equiv
_atom_site_adp_type
_atom_site_occupancy
_atom_site_site_symmetry_order
_atom_site_calc_flag
_atom_site_refinement_flags_posn
_atom_site_refinement_flags_adp
C1 C 0.6891(2) 0.20688(19) 0.40207(10) 0.0202(4) Uani 1 1 d . .
C2 C 0.7008(2) 0.11853(19) 0.34557(11) 0.0205(4) Uani 1 1 d . .
C3 C 0.5787(2) 0.1034(2) 0.29232(11) 0.0234(4) Uani 1 1 d . .
H3 H 0.584204 0.043117 0.253008 0.028 Uiso 1 1 calc R U
C4 C 0.4480(2) 0.1813(2) 0.29983(11) 0.0241(4) Uani 1 1 d . .
C5 C 0.4377(2) 0.2704(2) 0.35698(12) 0.0259(4) Uani 1 1 d . .
H5 H 0.345784 0.321659 0.359697 0.031 Uiso 1 1 calc R U
C6 C 0.5608(2) 0.2852(2) 0.41018(11) 0.0241(4) Uani 1 1 d . .
H6 H 0.556481 0.345441 0.449527 0.029 Uiso 1 1 calc R U
C7 C 0.8561(2) 0.05814(19) 0.35682(11) 0.0227(4) Uani 1 1 d . .
C8 C 0.9229(3) -0.0400(2) 0.30782(12) 0.0280(4) Uani 1 1 d . .
H8A H 1.026901 -0.066123 0.328224 0.042 Uiso 1 1 calc R U
H8B H 0.934630 -0.006342 0.256906 0.042 Uiso 1 1 calc R U
H8C H 0.851338 -0.112560 0.305891 0.042 Uiso 1 1 calc R U
C9 C 0.8109(3) 0.1718(2) 0.53052(11) 0.0272(4) Uani 1 1 d . .
H9A H 0.915343 0.159293 0.556289 0.033 Uiso 1 1 calc R U
H9B H 0.758961 0.244371 0.554453 0.033 Uiso 1 1 calc R U
C10 C 0.7110(3) 0.0566(2) 0.54168(12) 0.0308(5) Uani 1 1 d . .
H10A H 0.701504 0.040324 0.595696 0.046 Uiso 1 1 calc R U
H10B H 0.761124 -0.015710 0.517758 0.046 Uiso 1 1 calc R U
H10C H 0.605238 0.069974 0.518847 0.046 Uiso 1 1 calc R U
C11 C 0.9322(3) 0.3236(2) 0.44341(12) 0.0272(4) Uani 1 1 d . .
H11A H 0.868010 0.393573 0.463154 0.033 Uiso 1 1 calc R U
H11B H 1.028912 0.315898 0.475949 0.033 Uiso 1 1 calc R U
C12 C 0.9800(3) 0.3550(2) 0.36425(13) 0.0313(5) Uani 1 1 d . .
H12A H 1.035009 0.436040 0.364205 0.047 Uiso 1 1 calc R U
H12B H 0.885039 0.359694 0.331296 0.047 Uiso 1 1 calc R U
H12C H 1.050861 0.289461 0.345867 0.047 Uiso 1 1 calc R U
N1 N 0.83699(19) 0.20219(16) 0.44784(9) 0.0210(3) Uani 1 1 d . .
N2 N 0.9346(2) 0.10120(17) 0.41473(10) 0.0244(4) Uani 1 1 d . .
F1 F 0.70348(16) 0.60594(15) 0.47996(7) 0.0380(3) Uani 1 1 d . .
F2 F 0.6867(2) 0.53315(14) 0.36109(8) 0.0460(4) Uani 1 1 d . .
F3 F 0.63676(16) 0.72703(14) 0.31684(8) 0.0386(3) Uani 1 1 d . .
F4 F 0.6575(3) 0.80132(17) 0.43612(11) 0.0689(6) Uani 1 1 d . .
F5 F 0.85712(17) 0.68741(17) 0.38922(9) 0.0470(4) Uani 1 1 d . .
F6 F 0.48479(17) 0.64528(19) 0.40757(9) 0.0539(5) Uani 1 1 d . .
P1 P 0.66965(6) 0.66830(5) 0.39868(3) 0.02411(13) Uani 1 1 d . .
Br1 Br 0.27608(2) 0.16638(3) 0.22890(2) 0.03291(9) Uani 1 1 d . .

loop_
_atom_site_aniso_label
_atom_site_aniso_U_11
_atom_site_aniso_U_22
_atom_site_aniso_U_33
_atom_site_aniso_U_23
_atom_site_aniso_U_13
_atom_site_aniso_U_12
C1 0.0174(9) 0.0272(10) 0.0157(9) 0.0006(7) -0.0035(7) -0.0010(7)
C2 0.0201(9) 0.0239(9) 0.0175(9) 0.0012(7) 0.0003(7) -0.0012(7)
C3 0.0219(9) 0.0299(10) 0.0185(9) -0.0015(8) -0.0007(7) -0.0029(8)
C4 0.0171(9) 0.0375(11) 0.0174(9) 0.0027(8) -0.0024(7) -0.0030(8)
C5 0.0184(9) 0.0364(12) 0.0229(9) -0.0013(9) -0.0002(7) 0.0036(8)
C6 0.0214(9) 0.0308(10) 0.0200(9) -0.0027(8) 0.0001(7) 0.0008(8)
C7 0.0221(9) 0.0249(10) 0.0210(9) 0.0049(8) 0.0011(7) 0.0013(8)
C8 0.0303(11) 0.0288(11) 0.0249(10) 0.0023(8) 0.0025(8) 0.0072(9)
C9 0.0268(10) 0.0376(12) 0.0168(9) 0.0037(8) -0.0046(8) -0.0027(9)
C10 0.0294(11) 0.0370(12) 0.0258(10) 0.0064(9) -0.0015(9) -0.0035(9)
C11 0.0246(10) 0.0294(11) 0.0271(11) 0.0018(8) -0.0059(8) -0.0047(8)
C12 0.0257(11) 0.0330(12) 0.0352(12) 0.0068(9) 0.0012(9) -0.0018(9)
N1 0.0178(8) 0.0264(8) 0.0185(8) 0.0007(6) -0.0040(6) 0.0009(6)
N2 0.0214(8) 0.0279(9) 0.0240(8) 0.0028(7) -0.0008(7) 0.0039(7)
F1 0.0315(7) 0.0606(9) 0.0218(6) 0.0051(6) -0.0015(5) -0.0007(6)
F2 0.0673(10) 0.0345(7) 0.0360(8) -0.0076(6) -0.0022(7) 0.0049(7)
F3 0.0377(7) 0.0469(8) 0.0310(7) 0.0097(6) -0.0068(6) 0.0012(6)
F4 0.1041(16) 0.0417(9) 0.0603(11) -0.0266(9) -0.0113(11) 0.0166(10)
F5 0.0265(7) 0.0759(11) 0.0382(8) 0.0133(7) -0.0053(6) -0.0137(7)
F6 0.0207(7) 0.1041(14) 0.0370(8) 0.0077(8) -0.0007(6) -0.0006(7)
P1 0.0216(3) 0.0300(3) 0.0206(3) -0.0038(2) -0.0019(2) -0.00014(19)
Br1 0.01871(12) 0.05633(18) 0.02332(13) -0.00189(10) -0.00632(9) -0.00258(9)

loop_
_atom_type_symbol
_atom_type_description
_atom_type_scat_dispersion_real
_atom_type_scat_dispersion_imag
_atom_type_scat_source
C C 0.0181 0.0091 'International Tables Vol C Tables 4.2.6.8 and 6.1.1.4'
H H 0.0000 0.0000 'International Tables Vol C Tables 4.2.6.8 and 6.1.1.4'
N N 0.0311 0.0180 'International Tables Vol C Tables 4.2.6.8 and 6.1.1.4'
F F 0.0727 0.0534 'International Tables Vol C Tables 4.2.6.8 and 6.1.1.4'
P P 0.2955 0.4335 'International Tables Vol C Tables 4.2.6.8 and 6.1.1.4'
Br Br -0.6763 1.2805 'International Tables Vol C Tables 4.2.6.8 and 6.1.1.4'

loop_
_geom_angle_atom_site_label_1
_geom_angle_atom_site_label_2
_geom_angle_atom_site_label_3
_geom_angle
C6 C1 C2 124.10(18)
C6 C1 N1 128.29(18)
C2 C1 N1 107.59(16)
C1 C2 C3 120.51(18)
C1 C2 C7 106.30(17)
C3 C2 C7 133.19(19)
C4 C3 C2 116.18(19)
C4 C3 H3 121.9
C2 C3 H3 121.9
C3 C4 C5 122.80(18)
C3 C4 Br1 118.66(15)
C5 C4 Br1 118.54(15)
C6 C5 C4 120.70(19)
C6 C5 H5 119.7
C4 C5 H5 119.7
C1 C6 C5 115.72(19)
C1 C6 H6 122.1
C5 C6 H6 122.1
N2 C7 C2 112.88(18)
N2 C7 C8 121.58(18)
C2 C7 C8 125.53(18)
C7 C8 H8A 109.5
C7 C8 H8B 109.5
H8A C8 H8B 109.5
C7 C8 H8C 109.5
H8A C8 H8C 109.5
H8B C8 H8C 109.5
C10 C9 N1 113.30(17)
C10 C9 H9A 108.9
N1 C9 H9A 108.9
C10 C9 H9B 108.9
N1 C9 H9B 108.9
H9A C9 H9B 107.7
C9 C10 H10A 109.5
C9 C10 H10B 109.5
H10A C10 H10B 109.5
C9 C10 H10C 109.5
H10A C10 H10C 109.5
H10B C10 H10C 109.5
C12 C11 N1 112.89(17)
C12 C11 H11A 109.0
N1 C11 H11A 109.0
C12 C11 H11B 109.0
N1 C11 H11B 109.0
H11A C11 H11B 107.8
C11 C12 H12A 109.5
C11 C12 H12B 109.5
H12A C12 H12B 109.5
C11 C12 H12C 109.5
H12A C12 H12C 109.5
H12B C12 H12C 109.5
C1 N1 N2 106.05(14)
C1 N1 C11 112.48(15)
N2 N1 C11 107.18(15)
C1 N1 C9 113.41(15)
N2 N1 C9 108.84(15)
C11 N1 C9 108.62(16)
C7 N2 N1 107.14(15)
F4 P1 F6 91.23(12)
F4 P1 F2 178.57(11)
F6 P1 F2 90.11(10)
F4 P1 F3 91.18(10)
F6 P1 F3 90.23(8)
F2 P1 F3 89.29(8)
F4 P1 F5 90.34(11)
F6 P1 F5 178.38(11)
F2 P1 F5 88.32(9)
F3 P1 F5 90.15(8)
F4 P1 F1 90.25(10)
F6 P1 F1 89.88(8)
F2 P1 F1 89.28(8)
F3 P1 F1 178.57(9)
F5 P1 F1 89.70(8)

loop_
_geom_bond_atom_site_label_1
_geom_bond_atom_site_label_2
_geom_bond_distance
C1 C6 1.376(3)
C1 C2 1.381(3)
C1 N1 1.471(2)
C2 C3 1.389(3)
C2 C7 1.467(3)
C3 C4 1.388(3)
C3 H3 0.9500
C4 C5 1.394(3)
C4 Br1 1.901(2)
C5 C6 1.393(3)
C5 H5 0.9500
C6 H6 0.9500
C7 N2 1.292(3)
C7 C8 1.481(3)
C8 H8A 0.9800
C8 H8B 0.9800
C8 H8C 0.9800
C9 C10 1.504(3)
C9 N1 1.525(3)
C9 H9A 0.9900
C9 H9B 0.9900
C10 H10A 0.9800
C10 H10B 0.9800
C10 H10C 0.9800
C11 C12 1.510(3)
C11 N1 1.525(3)
C11 H11A 0.9900
C11 H11B 0.9900
C12 H12A 0.9800
C12 H12B 0.9800
C12 H12C 0.9800
N1 N2 1.485(2)
F1 P1 1.6072(14)
F2 P1 1.5942(15)
F3 P1 1.5994(14)
F4 P1 1.5690(17)
F5 P1 1.6069(15)
F6 P1 1.5898(15)

loop_
_geom_torsion_atom_site_label_1
_geom_torsion_atom_site_label_2
_geom_torsion_atom_site_label_3
_geom_torsion_atom_site_label_4
_geom_torsion
C6 C1 C2 C3 -0.3(3)
N1 C1 C2 C3 -178.76(17)
C6 C1 C2 C7 178.90(19)
N1 C1 C2 C7 0.5(2)
C1 C2 C3 C4 0.1(3)
C7 C2 C3 C4 -178.9(2)
C2 C3 C4 C5 0.1(3)
C2 C3 C4 Br1 179.85(15)
C3 C4 C5 C6 -0.1(3)
Br1 C4 C5 C6 -179.80(16)
C2 C1 C6 C5 0.4(3)
N1 C1 C6 C5 178.46(19)
C4 C5 C6 C1 -0.2(3)
C1 C2 C7 N2 1.0(2)
C3 C2 C7 N2 -179.9(2)
C1 C2 C7 C8 -177.76(19)
C3 C2 C7 C8 1.3(4)
C6 C1 N1 N2 -179.9(2)
C2 C1 N1 N2 -1.5(2)
C6 C1 N1 C11 -63.0(3)
C2 C1 N1 C11 115.31(19)
C6 C1 N1 C9 60.7(3)
C2 C1 N1 C9 -120.94(18)
C12 C11 N1 C1 -59.9(2)
C12 C11 N1 N2 56.3(2)
C12 C11 N1 C9 173.76(18)
C10 C9 N1 C1 51.4(2)
C10 C9 N1 N2 -66.4(2)
C10 C9 N1 C11 177.20(18)
C2 C7 N2 N1 -1.9(2)
C8 C7 N2 N1 176.85(17)
C1 N1 N2 C7 2.1(2)
C11 N1 N2 C7 -118.23(17)
C9 N1 N2 C7 124.48(17)
